data_8104457
loop_
_publ_author_name
'Somer, M.'
'Thiery, D.'
'Peters, K.'
'Hartweg, M.'
'Walz, L.'
'von Schnering, H.G.'
'Popp, T.'

_publ_section_title
;
 Crystal structure of tricesium diarsenidoaluminate
;
_journal_name_full 'Zeitschrift fuer Kristallographie (149,1979-)'
_journal_page_first 269
_journal_page_last 270
_journal_volume 192
_journal_year 1990
_chemical_formula_sum 'Al As2 Cs3'
_chemical_name_systematic 'Cs3 (Al As2)'
_space_group_IT_number 14
_symmetry_space_group_name_Hall '-P 2ybc'
_symmetry_space_group_name_H-M 'P 1 21/c 1'
_cell_angle_alpha 90
_cell_angle_beta 99.68
_cell_angle_gamma 90
_cell_formula_units_Z 8
_cell_length_a 11.458
_cell_length_b 8.831
_cell_length_c 19.453
_cell_volume 1940.338
_citation_journal_id_ASTM ZEKRDZ
_cod_data_source_file Somer_ZEKRDZ_1990_1408.cif
_cod_data_source_block Al1As2Cs3
_cod_original_formula_sum 'Al1 As2 Cs3'
_cod_database_code 8104457

loop_
_symmetry_equiv_pos_as_xyz
x,y,z
-x,y+1/2,-z+1/2
-x,-y,-z
x,-y-1/2,z-1/2

loop_
_atom_site_label
_atom_site_type_symbol
_atom_site_fract_x
_atom_site_fract_y
_atom_site_fract_z
_atom_site_occupancy
_atom_site_U_iso_or_equiv
Al2 Al+3 0.04766 -0.11464 0.05342 1 0.0
Cs1 Cs+1 0.08344 0.05509 0.24413 1 0.0
As1 As-3 -0.10278 0.20822 0.3582 1 0.0
Cs3 Cs+1 -0.26036 -0.08278 0.07823 1 0.0
Al1 Al+3 0.46325 0.05391 0.42653 1 0.0
As3 As-3 0.05703 0.15992 0.06394 1 0.0
Cs2 Cs+1 0.35975 -0.26048 0.2888 1 0.0
Cs6 Cs+1 0.15298 -0.02163 0.46811 1 0.0
As4 As-3 0.49179 -0.20718 0.46744 1 0.0
Cs5 Cs+1 0.29374 0.38149 0.16159 1 0.0
As2 As-3 0.40171 0.14231 0.31215 1 0.0
Cs4 Cs+1 0.37789 -0.06533 0.11201 1 0.0
